data_1517417
loop_
_publ_author_name
'Gregoli\'nski, Janusz'
'Slepokura, Katarzyna'
'Pa\'ckowski, Tomasz'
'Lisowski, Jerzy'

_publ_section_title
;
 Expansion of a 2 + 2 Macrocycle into a 6 + 6 Macrocycle: Template Effect
 of Cadmium(II).
;
_journal_issue 17
_journal_name_full 'Organic letters'
_journal_page_first 4372
_journal_paper_doi 10.1021/ol501602f
_journal_volume 16
_journal_year 2014
_chemical_formula_moiety 'C72 H114 N18, 12(Cl), 26(H2 O)'
_chemical_formula_sum 'C72 H166 Cl12 N18 O26'
_chemical_formula_weight 2125.62
_chemical_name_systematic
;
 ?
;
_space_group_crystal_system triclinic
_space_group_IT_number 2
_space_group_name_Hall '-P 1'
_space_group_name_H-M_alt 'P -1'
_symmetry_space_group_name_Hall '-P 1'
_symmetry_space_group_name_H-M 'P -1'
_atom_sites_solution_hydrogens difmap
_atom_sites_solution_primary direct
_atom_sites_solution_secondary difmap
_audit_creation_method SHELXL-2013
_cell_angle_alpha 114.14(3)
_cell_angle_beta 90.19(3)
_cell_angle_gamma 113.39(3)
_cell_formula_units_Z 1
_cell_length_a 12.074(3)
_cell_length_b 15.164(5)
_cell_length_c 17.950(6)
_cell_measurement_reflns_used 5080
_cell_measurement_temperature 100(2)
_cell_measurement_theta_max 36.28
_cell_measurement_theta_min 2.84
_cell_volume 2698.2(18)
_computing_cell_refinement
;
CrysAlis RED, Oxford Diffraction Ltd.,
Version 1.171.33.66 (release 28-04-2010 CrysAlis171 .NET)
(compiled Apr 28 2010,14:27:37)
;
_computing_data_collection
;
CrysAlis CCD, Oxford Diffraction Ltd.,
Version 1.171.33.66 (release 28-04-2010 CrysAlis171 .NET)
(compiled Apr 28 2010,14:27:37)
;
_computing_data_reduction
;
CrysAlis RED, Oxford Diffraction Ltd.,
Version 1.171.33.66 (release 28-04-2010 CrysAlis171 .NET)
(compiled Apr 28 2010,14:27:37)
;
_computing_structure_refinement 'SHELXL-2013 (Sheldrick, 2013)'
_computing_structure_solution 'Sir2011 (Burla, 2012)'
_diffrn_ambient_temperature 100(2)
_diffrn_measured_fraction_theta_full 0.985
_diffrn_measured_fraction_theta_max 0.984
_diffrn_measurement_device_type
;
Kuma KM4-CCD kappa-geometry diffractometer with a Sapphire2 
CCD camera 
;
_diffrn_measurement_method 'omega scan'
_diffrn_radiation_type MoK\a
_diffrn_radiation_wavelength 0.71073
_diffrn_reflns_av_R_equivalents 0.0722
_diffrn_reflns_av_unetI/netI 0.1440
_diffrn_reflns_Laue_measured_fraction_full 0.985
_diffrn_reflns_Laue_measured_fraction_max 0.984
_diffrn_reflns_limit_h_max 14
_diffrn_reflns_limit_h_min -14
_diffrn_reflns_limit_k_max 18
_diffrn_reflns_limit_k_min -18
_diffrn_reflns_limit_l_max 21
_diffrn_reflns_limit_l_min -21
_diffrn_reflns_number 19869
_diffrn_reflns_point_group_measured_fraction_full 0.985
_diffrn_reflns_point_group_measured_fraction_max 0.984
_diffrn_reflns_theta_full 25.242
_diffrn_reflns_theta_max 25.499
_diffrn_reflns_theta_min 2.841
_diffrn_source 'Enhance (Mo) X-ray Source'
_exptl_absorpt_coefficient_mu 0.380
_exptl_absorpt_correction_T_max 1.000
_exptl_absorpt_correction_T_min 0.937
_exptl_absorpt_correction_type multi-scan
_exptl_absorpt_process_details
;
CrysAlis RED, Oxford Diffraction Ltd.,
Version 1.171.33.66 (release 28-04-2010 CrysAlis171 .NET)
(compiled Apr 28 2010,14:27:37)
Empirical absorption correction using spherical harmonics,
 implemented in SCALE3 ABSPACK scaling algorithm.
;
_exptl_crystal_colour colourless
_exptl_crystal_density_diffrn 1.308
_exptl_crystal_description plate
_exptl_crystal_F_000 1136
_exptl_crystal_size_max 0.24
_exptl_crystal_size_mid 0.15
_exptl_crystal_size_min 0.02
_refine_diff_density_max 0.835
_refine_diff_density_min -0.637
_refine_diff_density_rms 0.093
_refine_ls_extinction_method none
_refine_ls_goodness_of_fit_ref 1.010
_refine_ls_hydrogen_treatment constr
_refine_ls_matrix_type full
_refine_ls_number_parameters 588
_refine_ls_number_reflns 9900
_refine_ls_number_restraints 6
_refine_ls_restrained_S_all 1.010
_refine_ls_R_factor_all 0.1469
_refine_ls_R_factor_gt 0.0736
_refine_ls_shift/su_max 0.000
_refine_ls_shift/su_mean 0.000
_refine_ls_structure_factor_coef Fsqd
_refine_ls_weighting_details 'w=1/[\s^2^(Fo^2^)+(0.0850P)^2^] where P=(Fo^2^+2Fc^2^)/3'
_refine_ls_weighting_scheme calc
_refine_ls_wR_factor_gt 0.1767
_refine_ls_wR_factor_ref 0.1944
_reflns_Friedel_coverage 0.000
_reflns_number_gt 4832
_reflns_number_total 9900
_reflns_threshold_expression 'I > 2\s(I)'
_cod_data_source_file ol501602f_si_002.cif
_cod_data_source_block 3c
_cod_depositor_comments 'Adding full bibliography for 1517415--1517418.cif.'
_cod_original_cell_volume 2698.2(16)
_cod_database_code 1517417
_shelx_space_group_comment
;
The symmetry employed for this shelxl refinement is uniquely defined
by the following loop, which should always be used as a source of
symmetry information in preference to the above space-group names.
They are only intended as comments.
;
_shelx_estimated_absorpt_t_min 0.914
_shelx_estimated_absorpt_t_max 0.992
_shelxl_version_number 2013-4

loop_
_space_group_symop_operation_xyz
'x, y, z'
'-x, -y, -z'

loop_
_atom_site_label
_atom_site_type_symbol
_atom_site_fract_x
_atom_site_fract_y
_atom_site_fract_z
_atom_site_U_iso_or_equiv
_atom_site_adp_type
_atom_site_occupancy
_atom_site_site_symmetry_order
_atom_site_calc_flag
_atom_site_refinement_flags_posn
_atom_site_refinement_flags_adp
_atom_site_refinement_flags_occupancy
Cl1 Cl 0.91682(12) 0.54967(10) 0.66095(8) 0.0318(3) Uani 1 1 d . . .
Cl2 Cl 0.52470(11) 0.56053(10) 0.64550(8) 0.0351(3) Uani 1 1 d . . .
Cl3 Cl 0.76269(13) 0.99557(11) 0.96575(8) 0.0420(4) Uani 1 1 d . . .
Cl4 Cl 0.61290(11) 0.83936(10) 0.69926(8) 0.0310(3) Uani 1 1 d . . .
Cl5 Cl 0.41150(12) 0.97543(11) 0.67355(8) 0.0405(4) Uani 1 1 d . . .
N1 N 0.8191(3) 0.6274(3) 0.5286(2) 0.0234(9) Uani 1 1 d . . .
N2 N 0.8105(4) 0.7210(3) 0.6942(2) 0.0262(10) Uani 1 1 d . . .
H2NA H 0.8415 0.6657 0.6791 0.031 Uiso 1 1 calc R U .
H2NB H 0.7206 0.6837 0.6724 0.031 Uiso 1 1 calc R U .
N3 N 0.6352(3) 0.7460(3) 0.8334(3) 0.0284(10) Uani 1 1 d . . .
H3NA H 0.6660 0.8215 0.8761 0.034 Uiso 1 1 calc R U .
H3NB H 0.6056 0.7420 0.7801 0.034 Uiso 1 1 calc R U .
N4 N 0.4588(4) 0.8054(4) 0.8615(3) 0.0353(11) Uani 1 1 d . . .
N5 N 0.5483(4) 0.9878(4) 0.8532(3) 0.0389(12) Uani 1 1 d . . .
H5NA H 0.5490 0.9371 0.7970 0.047 Uiso 1 1 calc R U .
H5NB H 0.5993 0.9842 0.8941 0.047 Uiso 1 1 calc R U .
N6 N 0.7143(4) 1.0947(3) 0.7420(2) 0.0330(11) Uani 1 1 d . . .
H6NA H 0.6474 1.0212 0.7103 0.040 Uiso 1 1 calc R U .
H6NB H 0.6887 1.1449 0.7334 0.040 Uiso 1 1 calc R U .
N7 N 0.6793(3) 0.9793(3) 0.5780(2) 0.0246(9) Uani 1 1 d . . .
N8 N 0.4562(3) 0.8113(3) 0.5182(2) 0.0209(9) Uani 1 1 d . . .
H8NA H 0.4630 0.8737 0.5698 0.025 Uiso 1 1 calc R U .
H8NB H 0.5005 0.7763 0.5331 0.025 Uiso 1 1 calc R U .
N9 N 0.2533(3) 0.5810(3) 0.5225(2) 0.0226(9) Uani 1 1 d . . .
H9NA H 0.1870 0.5321 0.4723 0.027 Uiso 1 1 calc R U .
H9NB H 0.3305 0.5775 0.5068 0.027 Uiso 1 1 calc R U .
C1 C 0.7943(4) 0.5713(4) 0.4455(3) 0.0220(11) Uani 1 1 d . . .
C2 C 0.7888(4) 0.6151(4) 0.3923(3) 0.0278(12) Uani 1 1 d . . .
H2 H 0.7739 0.5736 0.3337 0.033 Uiso 1 1 calc R U .
C3 C 0.8054(4) 0.7209(4) 0.4263(3) 0.0323(13) Uani 1 1 d . . .
H3 H 0.8001 0.7526 0.3912 0.039 Uiso 1 1 calc R U .
C4 C 0.8298(4) 0.7793(4) 0.5120(3) 0.0285(12) Uani 1 1 d . . .
H4 H 0.8413 0.8518 0.5367 0.034 Uiso 1 1 calc R U .
C5 C 0.8372(4) 0.7310(4) 0.5615(3) 0.0237(11) Uani 1 1 d . . .
C6 C 0.8705(4) 0.7922(4) 0.6540(3) 0.0314(13) Uani 1 1 d . . .
H6A H 0.8445 0.8508 0.6723 0.038 Uiso 1 1 calc R U .
H6B H 0.9610 0.8250 0.6721 0.038 Uiso 1 1 calc R U .
C7 C 0.8344(4) 0.7817(4) 0.7869(3) 0.0313(13) Uani 1 1 d . . .
H7 H 0.8280 0.8505 0.8021 0.038 Uiso 1 1 calc R U .
C8 C 0.9615(5) 0.8070(5) 0.8287(4) 0.0467(16) Uani 1 1 d . . .
H8A H 1.0088 0.7829 0.7863 0.056 Uiso 1 1 calc R U .
H8B H 1.0088 0.8851 0.8644 0.056 Uiso 1 1 calc R U .
C9 C 0.9361(5) 0.7456(5) 0.8807(4) 0.0538(18) Uani 1 1 d . . .
H9A H 1.0027 0.7830 0.9302 0.065 Uiso 1 1 calc R U .
H9B H 0.9277 0.6719 0.8475 0.065 Uiso 1 1 calc R U .
C10 C 0.8138(5) 0.7437(5) 0.9060(3) 0.0429(15) Uani 1 1 d . . .
H10A H 0.7735 0.6880 0.9252 0.052 Uiso 1 1 calc R U .
H10B H 0.8256 0.8145 0.9501 0.052 Uiso 1 1 calc R U .
C11 C 0.7409(4) 0.7162(4) 0.8236(3) 0.0301(12) Uani 1 1 d . . .
H11 H 0.7100 0.6378 0.7857 0.036 Uiso 1 1 calc R U .
C12 C 0.5289(5) 0.6779(4) 0.8576(4) 0.0373(13) Uani 1 1 d . . .
H12A H 0.5520 0.6916 0.9156 0.045 Uiso 1 1 calc R U .
H12B H 0.5042 0.6009 0.8206 0.045 Uiso 1 1 calc R U .
C13 C 0.4229(5) 0.7056(5) 0.8501(3) 0.0352(13) Uani 1 1 d . . .
C14 C 0.3010(5) 0.6327(5) 0.8326(3) 0.0488(16) Uani 1 1 d . . .
H14 H 0.2785 0.5621 0.8263 0.059 Uiso 1 1 calc R U .
C15 C 0.2134(6) 0.6668(6) 0.8247(4) 0.0595(19) Uani 1 1 d . . .
H15 H 0.1284 0.6194 0.8129 0.071 Uiso 1 1 calc R U .
C16 C 0.2489(6) 0.7702(6) 0.8340(4) 0.0579(18) Uani 1 1 d . . .
H16 H 0.1893 0.7938 0.8269 0.069 Uiso 1 1 calc R U .
C17 C 0.3721(5) 0.8376(5) 0.8537(4) 0.0436(16) Uani 1 1 d . . .
C18 C 0.4213(5) 0.9523(5) 0.8669(4) 0.0502(17) Uani 1 1 d . . .
H18A H 0.3693 0.9574 0.8276 0.060 Uiso 1 1 calc R U .
H18B H 0.4195 0.9990 0.9243 0.060 Uiso 1 1 calc R U .
C19 C 0.6067(6) 1.0998(5) 0.8602(3) 0.0410(15) Uani 1 1 d . . .
H19 H 0.5509 1.1079 0.8248 0.049 Uiso 1 1 calc R U .
C20 C 0.6389(7) 1.1882(5) 0.9514(4) 0.0567(18) Uani 1 1 d . . .
H20A H 0.5665 1.2006 0.9686 0.068 Uiso 1 1 calc R U .
H20B H 0.6717 1.1698 0.9907 0.068 Uiso 1 1 calc R U .
C21 C 0.7330(11) 1.2810(7) 0.9459(6) 0.137(4) Uani 1 1 d . . .
H21A H 0.7833 1.3359 1.0018 0.165 Uiso 1 1 calc R U .
H21B H 0.6941 1.3136 0.9230 0.165 Uiso 1 1 calc R U .
C22 C 0.8117(6) 1.2424(5) 0.8897(4) 0.0598(19) Uani 1 1 d . . .
H22A H 0.8853 1.2519 0.9224 0.072 Uiso 1 1 calc R U .
H22B H 0.8390 1.2824 0.8562 0.072 Uiso 1 1 calc R U .
C23 C 0.7296(5) 1.1218(4) 0.8327(3) 0.0374(14) Uani 1 1 d . . .
H23 H 0.7655 1.0777 0.8430 0.045 Uiso 1 1 calc R U .
C24 C 0.8275(5) 1.1001(4) 0.7078(3) 0.0380(14) Uani 1 1 d . . .
H24A H 0.8641 1.0624 0.7260 0.046 Uiso 1 1 calc R U .
H24B H 0.8887 1.1760 0.7291 0.046 Uiso 1 1 calc R U .
C25 C 0.7961(4) 1.0481(4) 0.6137(3) 0.0253(11) Uani 1 1 d . . .
C26 C 0.8882(5) 1.0684(4) 0.5684(3) 0.0308(13) Uani 1 1 d . . .
H26 H 0.9708 1.1185 0.5958 0.037 Uiso 1 1 calc R U .
C27 C 0.8566(4) 1.0139(4) 0.4828(3) 0.0286(12) Uani 1 1 d . . .
H27 H 0.9173 1.0269 0.4502 0.034 Uiso 1 1 calc R U .
C28 C 0.7359(4) 0.9400(4) 0.4445(3) 0.0257(11) Uani 1 1 d . . .
H28 H 0.7125 0.8999 0.3856 0.031 Uiso 1 1 calc R U .
C29 C 0.6502(4) 0.9268(4) 0.4955(3) 0.0225(11) Uani 1 1 d . . .
C30 C 0.5172(4) 0.8506(4) 0.4583(3) 0.0287(12) Uani 1 1 d . . .
H30A H 0.4749 0.8874 0.4441 0.034 Uiso 1 1 calc R U .
H30B H 0.5107 0.7887 0.4064 0.034 Uiso 1 1 calc R U .
C31 C 0.3221(4) 0.7328(4) 0.4844(3) 0.0213(11) Uani 1 1 d . . .
H31 H 0.3146 0.6695 0.4322 0.026 Uiso 1 1 calc R U .
C32 C 0.2451(4) 0.7827(4) 0.4660(3) 0.0259(12) Uani 1 1 d . . .
H32A H 0.2425 0.7748 0.4084 0.031 Uiso 1 1 calc R U .
H32B H 0.2772 0.8598 0.5055 0.031 Uiso 1 1 calc R U .
C33 C 0.1171(4) 0.7168(4) 0.4777(3) 0.0333(13) Uani 1 1 d . . .
H33A H 0.0659 0.7563 0.4883 0.040 Uiso 1 1 calc R U .
H33B H 0.0736 0.6467 0.4280 0.040 Uiso 1 1 calc R U .
C34 C 0.1450(4) 0.7013(4) 0.5535(3) 0.0322(13) Uani 1 1 d . . .
H34A H 0.0794 0.6346 0.5510 0.039 Uiso 1 1 calc R U .
H34B H 0.1514 0.7628 0.6057 0.039 Uiso 1 1 calc R U .
C35 C 0.2687(4) 0.6943(4) 0.5498(3) 0.0226(11) Uani 1 1 d . . .
H35 H 0.3253 0.7431 0.6054 0.027 Uiso 1 1 calc R U .
C36 C 0.2229(4) 0.5423(4) 0.5871(3) 0.0231(11) Uani 1 1 d . . .
H36A H 0.1466 0.5466 0.6040 0.028 Uiso 1 1 calc R U .
H36B H 0.2902 0.5889 0.6369 0.028 Uiso 1 1 calc R U .
O1W O 0.6667(4) 1.2481(3) 0.7264(3) 0.0653(13) Uani 1 1 d D . .
H1W H 0.5900 1.2230 0.7231 0.098 Uiso 1 1 d DR U .
H2W H 0.6956 1.3121 0.7338 0.098 Uiso 1 1 d DR U .
O2W O 0.4983(3) 0.6375(2) 0.5086(2) 0.0315(8) Uani 1 1 d D . .
H3W H 0.5096 0.6005 0.4623 0.047 Uiso 1 1 d DR U .
H4W H 0.5247 0.6271 0.5462 0.047 Uiso 1 1 d DR U .
O3W O 0.4449(8) 1.2118(7) 0.7699(5) 0.083(3) Uiso 0.6 1 d . . P
O30W O 0.532(3) 1.343(2) 0.8381(17) 0.093(8) Uiso 0.2 1 d . . P
O31W O 0.424(3) 1.284(2) 0.7673(18) 0.097(9) Uiso 0.2 1 d . . P
O4W O 0.8970(7) 1.4352(5) 0.7783(4) 0.073(3) Uiso 0.729(15) 1 d . . P
O40W O 0.811(2) 1.4470(16) 0.7748(12) 0.086(9) Uiso 0.271(15) 1 d . . P
O5W O 0.3962(6) 1.2821(5) 0.9354(3) 0.106(2) Uani 1 1 d . . .
O6W O 0.5236(17) 1.3896(8) 0.6996(7) 0.119(6) Uiso 0.68(3) 1 d . . P
O60W O 0.446(3) 1.3750(17) 0.7105(14) 0.116(12) Uiso 0.32(3) 1 d . . P
O7W O 0.982(2) 1.5246(16) 0.9197(18) 0.199(10) Uiso 0.55(3) 1 d . . P
O70W O 0.9307(17) 1.5402(12) 0.9614(12) 0.113(9) Uiso 0.45(3) 1 d . . P
O8W O 1.0820(10) 1.3643(5) 0.7898(4) 0.024(2) Uiso 0.59(3) 1 d . . P
O80W O 1.1237(13) 1.3518(7) 0.7854(5) 0.018(4) Uiso 0.41(3) 1 d . . P
O9W O 0.2086(4) 1.0679(4) 0.8932(3) 0.0712(14) Uani 1 1 d . . .
O10W O 0.3553(13) 1.4849(13) 0.9889(10) 0.324(8) Uani 1 1 d . . .
O11W O 0.3091(13) 1.3655(11) 0.7873(9) 0.133(5) Uiso 0.5 1 d . . P
O12W O 0.6466(16) 1.4793(14) 0.8500(11) 0.177(7) Uiso 0.5 1 d . . P
O13W O 0.8721(10) 1.7017(11) 1.0754(7) 0.138(7) Uiso 0.67(2) 1 d . . P
O130 O 0.867(3) 1.604(3) 1.045(2) 0.200(18) Uiso 0.33(2) 1 d . . P
O14W O 1.1421(9) 1.1606(9) 0.7199(6) 0.087(4) Uiso 0.611(17) 1 d . . P
O140 O 1.0790(15) 1.0783(15) 0.7065(9) 0.092(7) Uiso 0.389(17) 1 d . . P
O15W O 0.1549(8) 0.9794(9) 0.7155(6) 0.037(4) Uiso 0.51(4) 1 d . . P
O150 O 0.1703(11) 0.9533(13) 0.7300(8) 0.063(5) Uiso 0.49(4) 1 d . . P
O16W O -0.0220(7) 1.0755(8) 0.8772(4) 0.067(3) Uiso 0.77(2) 1 d . . P
O160 O 0.024(3) 1.144(3) 0.8861(15) 0.084(11) Uiso 0.23(2) 1 d . . P

loop_
_atom_site_aniso_label
_atom_site_aniso_U_11
_atom_site_aniso_U_22
_atom_site_aniso_U_33
_atom_site_aniso_U_23
_atom_site_aniso_U_13
_atom_site_aniso_U_12
Cl1 0.0334(7) 0.0289(7) 0.0338(8) 0.0123(6) 0.0043(6) 0.0158(6)
Cl2 0.0293(7) 0.0344(8) 0.0334(8) 0.0087(6) 0.0027(6) 0.0129(6)
Cl3 0.0439(9) 0.0443(9) 0.0360(8) 0.0078(7) 0.0015(7) 0.0281(7)
Cl4 0.0363(7) 0.0327(7) 0.0273(7) 0.0111(6) 0.0098(6) 0.0204(6)
Cl5 0.0389(8) 0.0428(8) 0.0363(8) 0.0083(7) 0.0086(7) 0.0243(7)
N1 0.020(2) 0.022(2) 0.033(3) 0.016(2) 0.0102(19) 0.0106(18)
N2 0.022(2) 0.026(2) 0.028(2) 0.0051(19) 0.0061(19) 0.0150(19)
N3 0.021(2) 0.039(3) 0.030(3) 0.016(2) 0.0064(19) 0.017(2)
N4 0.032(3) 0.058(3) 0.033(3) 0.029(2) 0.017(2) 0.028(2)
N5 0.042(3) 0.058(3) 0.036(3) 0.023(2) 0.021(2) 0.038(3)
N6 0.035(3) 0.029(3) 0.029(3) 0.007(2) 0.006(2) 0.015(2)
N7 0.026(2) 0.021(2) 0.022(2) 0.0065(19) 0.0061(19) 0.0090(19)
N8 0.018(2) 0.017(2) 0.030(2) 0.0133(18) 0.0080(18) 0.0070(17)
N9 0.019(2) 0.020(2) 0.030(2) 0.0119(19) 0.0084(18) 0.0080(17)
C1 0.013(2) 0.024(3) 0.030(3) 0.013(2) 0.007(2) 0.007(2)
C2 0.027(3) 0.022(3) 0.032(3) 0.012(2) 0.007(2) 0.009(2)
C3 0.026(3) 0.032(3) 0.048(4) 0.026(3) 0.011(3) 0.013(2)
C4 0.022(3) 0.018(3) 0.046(4) 0.013(3) 0.011(2) 0.010(2)
C5 0.018(3) 0.021(3) 0.036(3) 0.016(2) 0.013(2) 0.009(2)
C6 0.022(3) 0.026(3) 0.042(3) 0.012(3) 0.011(3) 0.010(2)
C7 0.026(3) 0.035(3) 0.030(3) 0.007(3) 0.005(2) 0.019(2)
C8 0.034(3) 0.057(4) 0.041(4) 0.006(3) -0.003(3) 0.029(3)
C9 0.044(4) 0.075(5) 0.044(4) 0.013(4) 0.003(3) 0.041(4)
C10 0.042(3) 0.058(4) 0.040(4) 0.019(3) 0.007(3) 0.035(3)
C11 0.027(3) 0.036(3) 0.031(3) 0.010(3) 0.010(2) 0.023(3)
C12 0.036(3) 0.041(3) 0.042(4) 0.021(3) 0.017(3) 0.020(3)
C13 0.031(3) 0.047(4) 0.024(3) 0.012(3) 0.014(3) 0.018(3)
C14 0.040(4) 0.061(4) 0.035(4) 0.018(3) 0.013(3) 0.016(3)
C15 0.026(3) 0.091(6) 0.047(4) 0.023(4) 0.013(3) 0.020(4)
C16 0.037(4) 0.095(6) 0.059(5) 0.044(4) 0.020(3) 0.035(4)
C17 0.036(3) 0.082(5) 0.045(4) 0.043(4) 0.028(3) 0.041(3)
C18 0.050(4) 0.094(5) 0.053(4) 0.050(4) 0.032(3) 0.057(4)
C19 0.064(4) 0.053(4) 0.025(3) 0.017(3) 0.013(3) 0.043(3)
C20 0.094(5) 0.050(4) 0.035(4) 0.012(3) 0.024(4) 0.046(4)
C21 0.202(11) 0.063(6) 0.072(6) -0.008(5) 0.060(7) 0.027(7)
C22 0.086(5) 0.038(4) 0.030(4) -0.003(3) -0.010(4) 0.022(4)
C23 0.047(4) 0.034(3) 0.025(3) 0.008(3) 0.000(3) 0.018(3)
C24 0.028(3) 0.033(3) 0.041(4) 0.009(3) 0.007(3) 0.009(3)
C25 0.027(3) 0.020(3) 0.028(3) 0.010(2) 0.005(2) 0.011(2)
C26 0.023(3) 0.023(3) 0.048(4) 0.018(3) 0.007(3) 0.010(2)
C27 0.026(3) 0.030(3) 0.045(4) 0.027(3) 0.014(3) 0.015(2)
C28 0.026(3) 0.027(3) 0.028(3) 0.015(2) 0.008(2) 0.012(2)
C29 0.019(3) 0.019(3) 0.038(3) 0.018(2) 0.011(2) 0.011(2)
C30 0.027(3) 0.026(3) 0.027(3) 0.012(2) 0.007(2) 0.006(2)
C31 0.018(3) 0.017(3) 0.025(3) 0.009(2) 0.008(2) 0.006(2)
C32 0.025(3) 0.023(3) 0.036(3) 0.017(2) 0.008(2) 0.011(2)
C33 0.014(3) 0.027(3) 0.058(4) 0.020(3) 0.008(3) 0.008(2)
C34 0.030(3) 0.028(3) 0.053(4) 0.026(3) 0.022(3) 0.017(2)
C35 0.019(3) 0.019(3) 0.033(3) 0.012(2) 0.011(2) 0.010(2)
C36 0.025(3) 0.024(3) 0.023(3) 0.013(2) 0.005(2) 0.010(2)
O1W 0.099(4) 0.064(3) 0.057(3) 0.033(2) 0.022(3) 0.051(3)
O2W 0.029(2) 0.031(2) 0.037(2) 0.0135(17) 0.0050(17) 0.0172(16)
O5W 0.133(5) 0.148(6) 0.040(3) 0.045(3) 0.023(3) 0.062(4)
O9W 0.081(3) 0.101(4) 0.053(3) 0.032(3) 0.024(3) 0.063(3)
O10W 0.309(17) 0.381(19) 0.322(18) 0.114(15) 0.072(13) 0.234(15)

loop_
_atom_type_symbol
_atom_type_description
_atom_type_scat_dispersion_real
_atom_type_scat_dispersion_imag
_atom_type_scat_source
C C 0.0033 0.0016 'International Tables Vol C Tables 4.2.6.8 and 6.1.1.4'
H H 0.0000 0.0000 'International Tables Vol C Tables 4.2.6.8 and 6.1.1.4'
N N 0.0061 0.0033 'International Tables Vol C Tables 4.2.6.8 and 6.1.1.4'
O O 0.0106 0.0060 'International Tables Vol C Tables 4.2.6.8 and 6.1.1.4'
Cl Cl 0.1484 0.1585 'International Tables Vol C Tables 4.2.6.8 and 6.1.1.4'

loop_
_geom_angle_atom_site_label_1
_geom_angle_atom_site_label_2
_geom_angle_atom_site_label_3
_geom_angle
_geom_angle_site_symmetry_3
C1 N1 C5 118.3(4) .
C6 N2 C7 112.4(4) .
C12 N3 C11 115.2(4) .
C13 N4 C17 118.5(5) .
C18 N5 C19 114.7(4) .
C24 N6 C23 113.9(4) .
C29 N7 C25 118.2(4) .
C30 N8 C31 113.5(4) .
C36 N9 C35 113.9(3) .
N1 C1 C2 122.9(4) .
N1 C1 C36 115.8(4) 2_666
C2 C1 C36 121.3(4) 2_666
C1 C2 C3 118.7(5) .
C4 C3 C2 118.8(5) .
C3 C4 C5 119.3(5) .
N1 C5 C4 122.0(5) .
N1 C5 C6 116.6(4) .
C4 C5 C6 121.4(4) .
C5 C6 N2 111.2(4) .
N2 C7 C11 110.9(4) .
N2 C7 C8 112.8(4) .
C11 C7 C8 105.8(4) .
C9 C8 C7 105.5(5) .
C8 C9 C10 103.4(5) .
C11 C10 C9 100.7(4) .
N3 C11 C10 113.6(4) .
N3 C11 C7 109.3(4) .
C10 C11 C7 104.7(4) .
N3 C12 C13 108.3(4) .
N4 C13 C14 123.7(5) .
N4 C13 C12 113.5(5) .
C14 C13 C12 122.8(5) .
C15 C14 C13 117.1(6) .
C14 C15 C16 120.2(6) .
C17 C16 C15 118.3(6) .
N4 C17 C16 122.2(6) .
N4 C17 C18 114.9(5) .
C16 C17 C18 122.9(5) .
N5 C18 C17 109.2(4) .
N5 C19 C23 110.0(4) .
N5 C19 C20 112.9(4) .
C23 C19 C20 104.4(5) .
C21 C20 C19 101.5(5) .
C20 C21 C22 107.3(7) .
C21 C22 C23 105.6(6) .
N6 C23 C19 110.8(4) .
N6 C23 C22 113.1(5) .
C19 C23 C22 104.6(5) .
N6 C24 C25 109.8(4) .
N7 C25 C26 122.9(5) .
N7 C25 C24 116.7(4) .
C26 C25 C24 120.3(4) .
C27 C26 C25 118.2(5) .
C26 C27 C28 119.8(5) .
C27 C28 C29 117.5(5) .
N7 C29 C28 123.4(4) .
N7 C29 C30 116.1(4) .
C28 C29 C30 120.5(4) .
N8 C30 C29 110.5(4) .
N8 C31 C32 112.4(4) .
N8 C31 C35 109.4(4) .
C32 C31 C35 107.0(4) .
C31 C32 C33 102.4(4) .
C34 C33 C32 104.1(4) .
C33 C34 C35 105.7(4) .
N9 C35 C34 112.3(4) .
N9 C35 C31 109.2(3) .
C34 C35 C31 105.4(4) .
N9 C36 C1 110.6(4) 2_666
O31W O3W O30W 58.7(16) .
O31W O30W O3W 45.0(14) .
O3W O31W O30W 76.3(19) .
O7W O70W O130 165(2) .
O13W O130 O70W 129(2) .

loop_
_geom_bond_atom_site_label_1
_geom_bond_atom_site_label_2
_geom_bond_distance
_geom_bond_site_symmetry_2
N1 C1 1.339(6) .
N1 C5 1.352(6) .
N2 C6 1.492(6) .
N2 C7 1.494(6) .
N3 C12 1.491(6) .
N3 C11 1.502(6) .
N4 C13 1.321(7) .
N4 C17 1.346(6) .
N5 C18 1.469(7) .
N5 C19 1.506(7) .
N6 C24 1.487(6) .
N6 C23 1.498(6) .
N7 C29 1.327(6) .
N7 C25 1.330(6) .
N8 C30 1.494(6) .
N8 C31 1.510(5) .
N9 C36 1.488(6) .
N9 C35 1.511(5) .
C1 C2 1.383(6) .
C1 C36 1.497(6) 2_666
C2 C3 1.390(7) .
C3 C4 1.384(7) .
C4 C5 1.386(7) .
C5 C6 1.490(7) .
C7 C11 1.532(7) .
C7 C8 1.534(7) .
C8 C9 1.523(8) .
C9 C10 1.540(7) .
C10 C11 1.527(7) .
C12 C13 1.518(7) .
C13 C14 1.381(8) .
C14 C15 1.379(9) .
C15 C16 1.386(9) .
C16 C17 1.370(8) .
C17 C18 1.509(8) .
C19 C23 1.517(8) .
C19 C20 1.554(7) .
C20 C21 1.458(10) .
C21 C22 1.493(11) .
C22 C23 1.549(8) .
C24 C25 1.512(7) .
C25 C26 1.389(7) .
C26 C27 1.378(7) .
C27 C28 1.385(7) .
C28 C29 1.394(6) .
C29 C30 1.500(6) .
C31 C32 1.520(6) .
C31 C35 1.550(6) .
C32 C33 1.543(6) .
C33 C34 1.530(7) .
C34 C35 1.538(6) .
C36 C1 1.497(6) 2_666
O3W O31W 1.24(3) .
O3W O30W 1.70(3) .
O30W O31W 1.50(4) .
O4W O40W 1.13(2) .
O6W O60W 0.92(3) .
O7W O70W 0.99(2) .
O70W O130 1.79(4) .
O8W O80W 0.601(9) .
O13W O130 1.32(3) .
O14W O140 1.092(15) .
O15W O150 0.633(13) .
O16W O160 0.91(3) .

loop_
_geom_torsion_atom_site_label_1
_geom_torsion_atom_site_label_2
_geom_torsion_atom_site_label_3
_geom_torsion_atom_site_label_4
_geom_torsion
_geom_torsion_site_symmetry_1
_geom_torsion_site_symmetry_4
C5 N1 C1 C2 1.2(6) . .
C5 N1 C1 C36 179.1(4) . 2_666
N1 C1 C2 C3 -2.2(7) . .
C36 C1 C2 C3 179.9(4) 2_666 .
C1 C2 C3 C4 1.5(7) . .
C2 C3 C4 C5 0.1(7) . .
C1 N1 C5 C4 0.6(6) . .
C1 N1 C5 C6 -177.1(4) . .
C3 C4 C5 N1 -1.3(7) . .
C3 C4 C5 C6 176.3(4) . .
N1 C5 C6 N2 -33.0(5) . .
C4 C5 C6 N2 149.3(4) . .
C7 N2 C6 C5 -175.6(4) . .
C6 N2 C7 C11 161.6(4) . .
C6 N2 C7 C8 -80.0(5) . .
N2 C7 C8 C9 -115.6(5) . .
C11 C7 C8 C9 5.8(5) . .
C7 C8 C9 C10 -30.9(6) . .
C8 C9 C10 C11 43.9(6) . .
C12 N3 C11 C10 -71.5(6) . .
C12 N3 C11 C7 172.0(4) . .
C9 C10 C11 N3 -159.5(4) . .
C9 C10 C11 C7 -40.3(5) . .
N2 C7 C11 N3 -93.6(5) . .
C8 C7 C11 N3 143.8(4) . .
N2 C7 C11 C10 144.4(4) . .
C8 C7 C11 C10 21.8(5) . .
C11 N3 C12 C13 -170.3(4) . .
C17 N4 C13 C14 -1.7(8) . .
C17 N4 C13 C12 178.1(4) . .
N3 C12 C13 N4 -28.3(6) . .
N3 C12 C13 C14 151.4(5) . .
N4 C13 C14 C15 1.8(8) . .
C12 C13 C14 C15 -177.9(5) . .
C13 C14 C15 C16 0.2(9) . .
C14 C15 C16 C17 -2.1(9) . .
C13 N4 C17 C16 -0.4(8) . .
C13 N4 C17 C18 -179.4(5) . .
C15 C16 C17 N4 2.3(9) . .
C15 C16 C17 C18 -178.9(5) . .
C19 N5 C18 C17 177.1(4) . .
N4 C17 C18 N5 21.8(7) . .
C16 C17 C18 N5 -157.2(5) . .
C18 N5 C19 C23 -171.8(4) . .
C18 N5 C19 C20 72.0(6) . .
N5 C19 C20 C21 158.4(7) . .
C23 C19 C20 C21 38.9(7) . .
C19 C20 C21 C22 -39.3(9) . .
C20 C21 C22 C23 25.0(10) . .
C24 N6 C23 C19 -172.2(4) . .
C24 N6 C23 C22 70.7(6) . .
N5 C19 C23 N6 92.5(5) . .
C20 C19 C23 N6 -146.1(4) . .
N5 C19 C23 C22 -145.3(4) . .
C20 C19 C23 C22 -23.9(6) . .
C21 C22 C23 N6 121.3(7) . .
C21 C22 C23 C19 0.6(7) . .
C23 N6 C24 C25 167.4(4) . .
C29 N7 C25 C26 1.0(7) . .
C29 N7 C25 C24 -175.5(4) . .
N6 C24 C25 N7 -21.2(6) . .
N6 C24 C25 C26 162.3(4) . .
N7 C25 C26 C27 -0.5(7) . .
C24 C25 C26 C27 175.8(4) . .
C25 C26 C27 C28 -1.0(7) . .
C26 C27 C28 C29 2.0(7) . .
C25 N7 C29 C28 0.1(7) . .
C25 N7 C29 C30 -179.7(4) . .
C27 C28 C29 N7 -1.6(7) . .
C27 C28 C29 C30 178.3(4) . .
C31 N8 C30 C29 -179.2(4) . .
N7 C29 C30 N8 -26.2(6) . .
C28 C29 C30 N8 153.9(4) . .
C30 N8 C31 C32 -63.0(5) . .
C30 N8 C31 C35 178.2(4) . .
N8 C31 C32 C33 -151.7(4) . .
C35 C31 C32 C33 -31.6(5) . .
C31 C32 C33 C34 39.5(5) . .
C32 C33 C34 C35 -32.8(5) . .
C36 N9 C35 C34 -73.4(5) . .
C36 N9 C35 C31 170.1(4) . .
C33 C34 C35 N9 -105.7(4) . .
C33 C34 C35 C31 13.1(5) . .
N8 C31 C35 N9 -105.3(4) . .
C32 C31 C35 N9 132.6(4) . .
N8 C31 C35 C34 133.9(4) . .
C32 C31 C35 C34 11.8(5) . .
C35 N9 C36 C1 178.4(4) . 2_666
O7W O70W O130 O13W 29(10) . .
